data_1542151
loop_
_publ_author_name
'Nikolaeva, L.E.'
'Belov, N.V.'

_publ_section_title
;
 Crystal Structure of Landauite
;
_journal_name_full 'Doklady Akademii Nauk SSSR'
_journal_page_first 1098
_journal_page_last 1100
_journal_volume 190
_journal_year 1970
_chemical_formula_sum 'Fe0.48 Mn0.16 O7 Ti2.88 Zn0.4'
_chemical_name_systematic '(Zn.2 Mn.08 Fe.24 Ti0.44)2 Ti2 O7'
_space_group_IT_number 15
_symmetry_space_group_name_Hall '-A 2ya'
_symmetry_space_group_name_H-M 'A 1 2/a 1'
_cell_angle_alpha 90
_cell_angle_beta 107
_cell_angle_gamma 90
_cell_formula_units_Z 4
_cell_length_a 5.225
_cell_length_b 8.955
_cell_length_c 9.783
_cell_volume 437.744
_citation_journal_id_ASTM DANKAS
_cod_data_source_file Nikolaeva_DANKAS_1970_767.cif
_cod_data_source_block Fe0.48Mn0.16O7Ti2.88Zn0.4
_cod_original_sg_symbol_Hall '-C 2yc (z,y,-x)'
_cod_database_code 1542151

loop_
_symmetry_equiv_pos_as_xyz
x,y,z
-x+1/2,y,-z
-x,-y,-z
x-1/2,-y,z
x,y+1/2,z+1/2
-x+1/2,y+1/2,-z+1/2
-x,-y+1/2,-z+1/2
x-1/2,-y+1/2,z+1/2

loop_
_atom_site_label
_atom_site_type_symbol
_atom_site_fract_x
_atom_site_fract_y
_atom_site_fract_z
_atom_site_occupancy
_atom_site_U_iso_or_equiv
Fe1 Fe+2 0 0.1 0.141 0.045 0.0
Ti2 Ti+4 0.25 0.375 0.143 1 0.0
Fe2 Fe+3 0 0.1 0.141 0.195 0.0
O2 O-2 0.25 0 0 1 0.0
Zn1 Zn+2 0 0.1 0.141 0.195 0.0
O4 O-2 0.25 0.725 0.235 1 0.0
O1 O-2 0 0.482 0.182 1 0.0
Ti1 Ti+3 0 0.1 0.141 0.435 0.0
O3 O-2 0 0.231 0 1 0.0
Mn1 Mn+3 0 0.1 0.141 0.075 0.0
